data_1572816
loop_
_publ_author_name
'Abdul Manan, Mohd Abdul Fatah'
'Cordes, David B.'
'McKay, Aidan P.'

_publ_section_title
;
 Methyl 2-[(Z)-5-methyl-2-oxoindolin-3-ylidene]hydrazinecarbodithioate
;
_journal_coeditor_code HB4486
_journal_issue 10
_journal_name_full IUCrData
_journal_paper_doi 10.1107/S2414314624009672
_journal_volume 9
_journal_year 2024
_chemical_formula_iupac 'C11 H11 N3 O S2'
_chemical_formula_moiety 'C11 H11 N3 O S2'
_chemical_formula_sum 'C11 H11 N3 O S2'
_chemical_formula_weight 265.35
_chemical_name_systematic
;
Methyl
2-[(<i>Z</i>)-5-methyl-2-oxoindolin-3-ylidene]hydrazinecarbodithioate
;
_space_group_crystal_system monoclinic
_space_group_IT_number 14
_space_group_name_Hall '-P 2ybc'
_space_group_name_H-M_alt 'P 1 21/c 1'
_atom_sites_solution_hydrogens mixed
_atom_sites_solution_primary dual
_audit_creation_method
;
Olex2 1.5
(compiled 2024.02.16 svn.r378c4104 for OlexSys, GUI svn.r6928)
;
_cell_angle_alpha 90
_cell_angle_beta 92.995(8)
_cell_angle_gamma 90
_cell_formula_units_Z 4
_cell_length_a 4.9897(4)
_cell_length_b 21.8014(19)
_cell_length_c 11.3394(9)
_cell_measurement_reflns_used 2965
_cell_measurement_temperature 125
_cell_measurement_theta_max 68.2490
_cell_measurement_theta_min 4.0030
_cell_volume 1231.84(18)
_computing_cell_refinement
;
CrysAlisPro 1.171.42.94a (Rigaku OD, 2023)
;
_computing_data_collection
;
CrysAlisPro 1.171.42.94a (Rigaku OD, 2023)
;
_computing_data_reduction
;
CrysAlisPro 1.171.42.94a (Rigaku OD, 2023)
;
_computing_molecular_graphics
;
Mercury (Macrae <i>et al.</i>, 2020)
;
_computing_publication_material
;
Olex2 1.5 (Dolomanov <i>et al.</i>, 2009), publCIF (Westrip,
2010)
;
_computing_structure_refinement
;
<i>SHELXL2019/3</i> (Sheldrick, 2015b)
;
_computing_structure_solution
;
<i>SHELXT</i> (Sheldrick, 2015a)
;
_diffrn_ambient_temperature 125
_diffrn_detector 'hybrid photon counting detector'
_diffrn_detector_area_resol_mean 5.8140
_diffrn_measured_fraction_theta_full 1.000
_diffrn_measured_fraction_theta_max 0.986
_diffrn_measurement_device 'AFC11: Quarter \c 4 circle'
_diffrn_measurement_device_type 'Rigaku XtaLAB P200K'
_diffrn_measurement_method 'shutterless scans'
_diffrn_measurement_specimen_support Loop
_diffrn_radiation_monochromator 'Rigaku Osmic Confocal Optical System'
_diffrn_radiation_probe x-ray
_diffrn_radiation_type 'Cu K\a'
_diffrn_radiation_wavelength 1.54184
_diffrn_reflns_av_R_equivalents 0.1707
_diffrn_reflns_av_unetI/netI 0.0935
_diffrn_reflns_limit_h_max 6
_diffrn_reflns_limit_h_min -6
_diffrn_reflns_limit_k_max 27
_diffrn_reflns_limit_k_min -27
_diffrn_reflns_limit_l_max 14
_diffrn_reflns_limit_l_min 0
_diffrn_reflns_number 23143
_diffrn_reflns_theta_full 67.684
_diffrn_reflns_theta_max 76.262
_diffrn_reflns_theta_min 4.055
_diffrn_source 'Rotating Anode'
_exptl_absorpt_coefficient_mu 3.818
_exptl_absorpt_correction_T_max 1.00000
_exptl_absorpt_correction_T_min 0.63076
_exptl_absorpt_correction_type multi-scan
_exptl_absorpt_process_details
;
(CrysAlisPro; Rigaku OD, 2023)
;
_exptl_crystal_colour orange
_exptl_crystal_density_diffrn 1.431
_exptl_crystal_description needle
_exptl_crystal_F_000 552
_exptl_crystal_size_max 0.23
_exptl_crystal_size_mid 0.007
_exptl_crystal_size_min 0.007
_refine_diff_density_max 0.456
_refine_diff_density_min -0.630
_refine_ls_extinction_method none
_refine_ls_goodness_of_fit_ref 1.090
_refine_ls_hydrogen_treatment mixed
_refine_ls_matrix_type full
_refine_ls_number_parameters 165
_refine_ls_number_reflns 2554
_refine_ls_number_restraints 2
_refine_ls_restrained_S_all 1.089
_refine_ls_R_factor_all 0.1403
_refine_ls_R_factor_gt 0.0788
_refine_ls_shift/su_max 0.000
_refine_ls_shift/su_mean 0.000
_refine_ls_structure_factor_coef Fsqd
_refine_ls_weighting_details 'w=1/[\s^2^(Fo^2^)+4.5988P] where P=(Fo^2^+2Fc^2^)/3'
_refine_ls_weighting_scheme calc
_refine_ls_wR_factor_gt 0.1493
_refine_ls_wR_factor_ref 0.1853
_reflns_number_gt 1548
_reflns_number_total 2554
_reflns_threshold_expression 'I > 2\s(I)'
_cod_data_source_file hb4486.cif
_cod_data_source_block I
_cod_original_cell_volume 1231.83(18)
_cod_database_code 1572816
_shelx_space_group_comment
;
The symmetry employed for this shelxl refinement is uniquely defined
by the following loop, which should always be used as a source of
symmetry information in preference to the above space-group names.
They are only intended as comments.
;
_shelx_estimated_absorpt_t_min 0.474
_shelx_estimated_absorpt_t_max 0.974

loop_
_space_group_symop_operation_xyz
'x, y, z'
'-x, y+1/2, -z+1/2'
'-x, -y, -z'
'x, -y-1/2, z-1/2'

loop_
_atom_site_type_symbol
_atom_site_label
_atom_site_fract_x
_atom_site_fract_y
_atom_site_fract_z
_atom_site_U_iso_or_equiv
_atom_site_adp_type
_atom_site_calc_flag
_atom_site_occupancy
_atom_site_disorder_assembly
_atom_site_disorder_group
S S11 0.1241(3) 0.27752(7) -0.01332(14) 0.0469(4) Uani d 1 . .
S S12 -0.0419(3) 0.32382(7) 0.22526(13) 0.0413(4) Uani d 1 . .
O O2 0.7445(7) 0.43673(16) 0.0099(3) 0.0370(9) Uani d 1 . .
N N1 0.8229(9) 0.5243(2) 0.1228(4) 0.0368(11) Uani d 1 . .
H H1 0.962(11) 0.542(3) 0.075(6) 0.09(3) Uiso d 1 . .
N N3 0.3151(9) 0.4171(2) 0.1850(4) 0.0333(10) Uani d 1 . .
N N4 0.3199(9) 0.3741(2) 0.0983(4) 0.0348(10) Uani d 1 . .
H H4 0.440(12) 0.378(3) 0.033(5) 0.09(3) Uiso d 1 . .
C C2 0.6980(10) 0.4710(2) 0.0933(5) 0.0332(12) Uani d 1 . .
C C3 0.4865(10) 0.4614(2) 0.1812(5) 0.0325(12) Uani d 1 . .
C C4 0.5034(10) 0.5136(2) 0.2617(5) 0.0330(12) Uani d 1 . .
C C5 0.3648(11) 0.5306(2) 0.3595(5) 0.0364(12) Uani d 1 . .
H H5 0.227148 0.505107 0.387426 0.044 Uiso calc 1 . .
C C6 0.4315(12) 0.5858(3) 0.4162(5) 0.0410(14) Uani d 1 . .
C C7 0.6350(12) 0.6224(3) 0.3727(6) 0.0460(15) Uani d 1 . .
H H7 0.678915 0.659976 0.411573 0.055 Uiso calc 1 . .
C C8 0.7741(12) 0.6058(3) 0.2752(5) 0.0430(14) Uani d 1 . .
H H8 0.909675 0.631488 0.246180 0.052 Uiso calc 1 . .
C C9 0.7089(11) 0.5509(2) 0.2222(5) 0.0354(12) Uani d 1 . .
C C10 0.2876(13) 0.6062(3) 0.5235(5) 0.0503(16) Uani d 1 . .
H H10A 0.195041 0.645094 0.506230 0.075 Uiso calc 1 . .
H H10B 0.418146 0.611821 0.590187 0.075 Uiso calc 1 . .
H H10C 0.156207 0.574984 0.543505 0.075 Uiso calc 1 . .
C C11 0.1427(11) 0.3261(3) 0.0983(5) 0.0363(12) Uani d 1 . .
C C12 -0.2434(12) 0.2564(3) 0.1973(6) 0.0517(16) Uani d 1 . .
H H12A -0.344567 0.260750 0.121366 0.078 Uiso calc 1 . .
H H12B -0.368701 0.251475 0.260409 0.078 Uiso calc 1 . .
H H12C -0.126802 0.220314 0.195053 0.078 Uiso calc 1 . .

loop_
_atom_site_aniso_label
_atom_site_aniso_U_11
_atom_site_aniso_U_22
_atom_site_aniso_U_33
_atom_site_aniso_U_12
_atom_site_aniso_U_13
_atom_site_aniso_U_23
S11 0.0550(9) 0.0417(8) 0.0435(8) 0.0003(7) -0.0028(7) -0.0055(7)
S12 0.0400(8) 0.0386(8) 0.0453(8) -0.0014(6) 0.0031(6) 0.0030(7)
O2 0.035(2) 0.038(2) 0.037(2) 0.0033(17) 0.0029(17) 0.0032(17)
N1 0.033(2) 0.035(2) 0.043(3) 0.002(2) 0.002(2) 0.003(2)
N3 0.034(2) 0.033(2) 0.033(2) 0.004(2) 0.0005(19) 0.0010(19)
N4 0.035(2) 0.034(2) 0.036(3) 0.001(2) 0.002(2) 0.001(2)
C2 0.031(3) 0.035(3) 0.034(3) 0.008(2) 0.000(2) 0.009(2)
C3 0.031(3) 0.031(3) 0.035(3) 0.005(2) -0.004(2) 0.005(2)
C4 0.030(3) 0.031(3) 0.037(3) 0.001(2) -0.004(2) 0.006(2)
C5 0.039(3) 0.038(3) 0.033(3) 0.003(2) 0.004(2) 0.006(2)
C6 0.044(3) 0.034(3) 0.045(3) 0.009(3) -0.004(3) -0.003(3)
C7 0.044(3) 0.039(3) 0.055(4) 0.008(3) -0.009(3) -0.008(3)
C8 0.037(3) 0.037(3) 0.055(4) -0.001(3) 0.004(3) -0.002(3)
C9 0.032(3) 0.037(3) 0.036(3) 0.005(2) -0.003(2) 0.004(2)
C10 0.063(4) 0.045(3) 0.043(3) 0.010(3) 0.001(3) -0.005(3)
C11 0.037(3) 0.034(3) 0.038(3) 0.003(2) 0.001(2) 0.006(2)
C12 0.045(4) 0.036(3) 0.074(5) -0.002(3) -0.001(3) 0.010(3)

loop_
_atom_type_symbol
_atom_type_description
_atom_type_scat_dispersion_real
_atom_type_scat_dispersion_imag
_atom_type_scat_source
C C 0.0181 0.0091 'International Tables Vol C Tables 4.2.6.8 and 6.1.1.4'
H H 0.0000 0.0000 'International Tables Vol C Tables 4.2.6.8 and 6.1.1.4'
N N 0.0311 0.0180 'International Tables Vol C Tables 4.2.6.8 and 6.1.1.4'
O O 0.0492 0.0322 'International Tables Vol C Tables 4.2.6.8 and 6.1.1.4'
S S 0.3331 0.5567 'International Tables Vol C Tables 4.2.6.8 and 6.1.1.4'

loop_
_geom_angle_atom_site_label_1
_geom_angle_atom_site_label_2
_geom_angle_atom_site_label_3
_geom_angle_site_symmetry_1
_geom_angle_site_symmetry_3
_geom_angle
_geom_angle_publ_flag
C11 S12 C12 . . 101.1(3) ?
C2 N1 H1 . . 122(5) ?
C2 N1 C9 . . 110.5(4) ?
C9 N1 H1 . . 128(5) ?
C3 N3 N4 . . 117.0(4) ?
N3 N4 H4 . . 121(4) ?
N3 N4 C11 . . 119.3(4) ?
C11 N4 H4 . . 119(4) ?
O2 C2 N1 . . 127.3(5) ?
O2 C2 C3 . . 126.1(5) ?
N1 C2 C3 . . 106.6(5) ?
N3 C3 C2 . . 128.0(5) ?
N3 C3 C4 . . 125.4(5) ?
C4 C3 C2 . . 106.6(4) ?
C5 C4 C3 . . 133.9(5) ?
C5 C4 C9 . . 120.4(5) ?
C9 C4 C3 . . 105.8(5) ?
C4 C5 H5 . . 120.6 ?
C4 C5 C6 . . 118.7(5) ?
C6 C5 H5 . . 120.6 ?
C5 C6 C7 . . 119.3(5) ?
C5 C6 C10 . . 120.8(5) ?
C7 C6 C10 . . 119.9(5) ?
C6 C7 H7 . . 118.8 ?
C8 C7 C6 . . 122.3(6) ?
C8 C7 H7 . . 118.8 ?
C7 C8 H8 . . 121.3 ?
C9 C8 C7 . . 117.4(5) ?
C9 C8 H8 . . 121.3 ?
C4 C9 N1 . . 110.5(5) ?
C8 C9 N1 . . 127.7(5) ?
C8 C9 C4 . . 121.8(5) ?
C6 C10 H10A . . 109.5 ?
C6 C10 H10B . . 109.5 ?
C6 C10 H10C . . 109.5 ?
H10A C10 H10B . . 109.5 ?
H10A C10 H10C . . 109.5 ?
H10B C10 H10C . . 109.5 ?
S11 C11 S12 . . 127.0(3) ?
N4 C11 S11 . . 120.0(4) ?
N4 C11 S12 . . 112.9(4) ?
S12 C12 H12A . . 109.5 ?
S12 C12 H12B . . 109.5 ?
S12 C12 H12C . . 109.5 ?
H12A C12 H12B . . 109.5 ?
H12A C12 H12C . . 109.5 ?
H12B C12 H12C . . 109.5 ?

loop_
_geom_bond_atom_site_label_1
_geom_bond_atom_site_label_2
_geom_bond_site_symmetry_2
_geom_bond_distance
_geom_bond_publ_flag
S11 C11 . 1.649(6) ?
S12 C11 . 1.750(6) ?
S12 C12 . 1.799(6) ?
O2 C2 . 1.237(6) ?
N1 H1 . 0.98(2) ?
N1 C2 . 1.354(7) ?
N1 C9 . 1.412(7) ?
N3 N4 . 1.360(6) ?
N3 C3 . 1.292(7) ?
N4 H4 . 0.98(2) ?
N4 C11 . 1.370(7) ?
C2 C3 . 1.503(7) ?
C3 C4 . 1.460(7) ?
C4 C5 . 1.387(7) ?
C4 C9 . 1.400(7) ?
C5 H5 . 0.9500 ?
C5 C6 . 1.396(8) ?
C6 C7 . 1.402(8) ?
C6 C10 . 1.511(8) ?
C7 H7 . 0.9500 ?
C7 C8 . 1.384(8) ?
C8 H8 . 0.9500 ?
C8 C9 . 1.372(8) ?
C10 H10A . 0.9800 ?
C10 H10B . 0.9800 ?
C10 H10C . 0.9800 ?
C12 H12A . 0.9800 ?
C12 H12B . 0.9800 ?
C12 H12C . 0.9800 ?

loop_
_geom_hbond_atom_site_label_D
_geom_hbond_atom_site_label_H
_geom_hbond_atom_site_label_A
_geom_hbond_site_symmetry_A
_geom_hbond_distance_DH
_geom_hbond_distance_HA
_geom_hbond_distance_DA
_geom_hbond_angle_DHA
_geom_hbond_publ_flag
N4 H4 O2 . 0.98(2) 2.01(6) 2.754(6) 130(6) yes
N1 H1 O2 3_765 0.98(2) 1.85(2) 2.825(6) 171(7) yes

loop_
_geom_torsion_atom_site_label_1
_geom_torsion_atom_site_label_2
_geom_torsion_atom_site_label_3
_geom_torsion_atom_site_label_4
_geom_torsion_site_symmetry_1
_geom_torsion_site_symmetry_2
_geom_torsion_site_symmetry_3
_geom_torsion_site_symmetry_4
_geom_torsion
_geom_torsion_publ_flag
O2 C2 C3 N3 . . . . -1.0(8) ?
O2 C2 C3 C4 . . . . -179.2(5) ?
N1 C2 C3 N3 . . . . 178.2(5) ?
N1 C2 C3 C4 . . . . 0.1(5) ?
N3 N4 C11 S11 . . . . 173.7(4) ?
N3 N4 C11 S12 . . . . -7.1(6) ?
N3 C3 C4 C5 . . . . 2.1(9) ?
N3 C3 C4 C9 . . . . -177.7(5) ?
N4 N3 C3 C2 . . . . -1.5(7) ?
N4 N3 C3 C4 . . . . 176.3(5) ?
C2 N1 C9 C4 . . . . 0.9(6) ?
C2 N1 C9 C8 . . . . -177.3(5) ?
C2 C3 C4 C5 . . . . -179.7(5) ?
C2 C3 C4 C9 . . . . 0.5(5) ?
C3 N3 N4 C11 . . . . 179.9(5) ?
C3 C4 C5 C6 . . . . -178.8(5) ?
C3 C4 C9 N1 . . . . -0.8(6) ?
C3 C4 C9 C8 . . . . 177.6(5) ?
C4 C5 C6 C7 . . . . 0.2(8) ?
C4 C5 C6 C10 . . . . -179.7(5) ?
C5 C4 C9 N1 . . . . 179.3(5) ?
C5 C4 C9 C8 . . . . -2.3(8) ?
C5 C6 C7 C8 . . . . -0.2(9) ?
C6 C7 C8 C9 . . . . -1.0(9) ?
C7 C8 C9 N1 . . . . -179.7(5) ?
C7 C8 C9 C4 . . . . 2.2(8) ?
C9 N1 C2 O2 . . . . 178.6(5) ?
C9 N1 C2 C3 . . . . -0.6(5) ?
C9 C4 C5 C6 . . . . 1.0(8) ?
C10 C6 C7 C8 . . . . 179.7(5) ?
C12 S12 C11 S11 . . . . 0.1(5) ?
C12 S12 C11 N4 . . . . -179.0(4) ?

loop_
_twin_individual_id
_twin_individual_mass_fraction_refined
1 0.872(6)
2 0.128(6)
